data_7248615
loop_
_publ_author_name
'Knorr, Michael'
'Viau, Lydie'
'Knauer, Lena'
'Strohmann, Carsten'
'Rousselin, Yoann'
'Kubicki, Marek M.'

_publ_section_title
;
 Polymeric CuX coordination compounds assembled from acetylenic thioether
 ligands RSCH2C&#xE002;CCH2R (R = C6H11, t-Bu): effect of the RS-group,
 halide and stoichiometry on the network architecture and the luminescence
 properties
;
_journal_issue 22
_journal_name_full CrystEngComm
_journal_page_first 2953
_journal_page_last 2975
_journal_paper_doi 10.1039/D4CE00173G
_journal_volume 26
_journal_year 2024
_chemical_formula_moiety 'C12 H22 Cl Cu S2'
_chemical_formula_sum 'C12 H22 Cl Cu S2'
_chemical_formula_weight 329.40
_space_group_crystal_system monoclinic
_space_group_IT_number 14
_space_group_name_Hall '-P 2ybc'
_space_group_name_H-M_alt 'P 1 21/c 1'
_atom_sites_solution_hydrogens geom
_atom_sites_solution_primary direct
_audit_creation_date 2024-04-03
_audit_creation_method
;FinalCif V136 by Daniel Kratzert, Freiburg 2024, 
https://dkratzert.de/finalcif.html
;
_audit_update_record
;
2024-04-09 deposited with the CCDC.	2024-05-09 downloaded from the CCDC.
;
_cell_angle_alpha 90
_cell_angle_beta 107.3257(12)
_cell_angle_gamma 90
_cell_formula_units_Z 4
_cell_length_a 12.0784(5)
_cell_length_b 9.6471(4)
_cell_length_c 13.6377(5)
_cell_measurement_reflns_used 9880
_cell_measurement_temperature 100.0(1)
_cell_measurement_theta_max 27.426
_cell_measurement_theta_min 3.42
_cell_volume 1516.98(11)
_computing_cell_refinement 'SAINT (Bruker, 2005)'
_computing_data_collection 'APEX2 (Bruker, 2012)'
_computing_data_reduction 'SAINT v8.34A (Bruker, 2013)'
_computing_molecular_graphics 'Olex2 1.5 (Dolomanov et al., 2009)'
_computing_publication_material 'Olex2 1.5 (Dolomanov et al., 2009)'
_computing_structure_refinement 'SHELXL 2019/3 (Sheldrick, 2015)'
_computing_structure_solution
;
Superflip (Palatinus & Chapuis, 2007;Palatinus & van der Lee, 2008;
Palatinus et al., 2012)
;
_diffrn_ambient_environment N~2~
_diffrn_ambient_temperature 100.0(1)
_diffrn_detector_area_resol_mean '1024 x 1024'
_diffrn_detector_type 'Photon 100'
_diffrn_measured_fraction_theta_full 0.999
_diffrn_measured_fraction_theta_max 0.999
_diffrn_measurement_device '\k-geometry diffractometer'
_diffrn_measurement_device_type 'Bruker D8 VENTURE'
_diffrn_measurement_method '\f and \w scans''
_diffrn_measurement_specimen_support 'MiTeGen micromount'
_diffrn_radiation_monochromator graphite
_diffrn_radiation_probe x-ray
_diffrn_radiation_type 'Mo K\a~1~'
_diffrn_radiation_wavelength 0.71073
_diffrn_radiation_xray_symbol K-L~3~
_diffrn_reflns_av_R_equivalents 0.0497
_diffrn_reflns_av_unetI/netI 0.0189
_diffrn_reflns_Laue_measured_fraction_full 0.999
_diffrn_reflns_Laue_measured_fraction_max 0.999
_diffrn_reflns_limit_h_max 15
_diffrn_reflns_limit_h_min -15
_diffrn_reflns_limit_k_max 12
_diffrn_reflns_limit_k_min -12
_diffrn_reflns_limit_l_max 17
_diffrn_reflns_limit_l_min -17
_diffrn_reflns_number 43880
_diffrn_reflns_point_group_measured_fraction_full 0.999
_diffrn_reflns_point_group_measured_fraction_max 0.999
_diffrn_reflns_theta_full 26.000
_diffrn_reflns_theta_max 27.519
_diffrn_reflns_theta_min 2.895
_diffrn_source 'X-ray tube'
_diffrn_source_target Mo
_exptl_absorpt_coefficient_mu 1.865
_exptl_absorpt_correction_T_max 0.8926
_exptl_absorpt_correction_T_min 0.7656
_exptl_absorpt_correction_type numerical
_exptl_absorpt_process_details
;
SADABS-2012/1 (Bruker,2012) was used for absorption correction.
wR2(int) was 0.0583 before and 0.0522 after correction.
The Ratio of minimum to maximum transmission is 0.8577.
The \l/2 correction factor is 0.0015.
;
_exptl_crystal_colour 'clear light colourless'
_exptl_crystal_colour_lustre clear
_exptl_crystal_colour_modifier light
_exptl_crystal_colour_primary colourless
_exptl_crystal_density_diffrn 1.442
_exptl_crystal_description prism
_exptl_crystal_F_000 688
_exptl_crystal_recrystallization_method 'The material was recrystallised from acetonitrile by slow evaporation'
_exptl_crystal_size_max 0.32
_exptl_crystal_size_mid 0.18
_exptl_crystal_size_min 0.16
_refine_diff_density_max 0.352
_refine_diff_density_min -0.247
_refine_diff_density_rms 0.060
_refine_ls_extinction_method none
_refine_ls_goodness_of_fit_ref 1.077
_refine_ls_hydrogen_treatment constr
_refine_ls_matrix_type full
_refine_ls_number_parameters 151
_refine_ls_number_reflns 3493
_refine_ls_number_restraints 0
_refine_ls_restrained_S_all 1.077
_refine_ls_R_factor_all 0.0290
_refine_ls_R_factor_gt 0.0208
_refine_ls_shift/su_max 0.001
_refine_ls_shift/su_mean 0.000
_refine_ls_structure_factor_coef Fsqd
_refine_ls_weighting_details 'w=1/[\s^2^(Fo^2^)+(0.0188P)^2^+0.8428P] where P=(Fo^2^+2Fc^2^)/3'
_refine_ls_weighting_scheme calc
_refine_ls_wR_factor_gt 0.0441
_refine_ls_wR_factor_ref 0.0470
_reflns_Friedel_coverage 0.000
_reflns_number_gt 3037
_reflns_number_total 3493
_reflns_threshold_expression 'I > 2\s(I)'
_cod_data_source_file d4ce00173g2.cif
_cod_data_source_block CP8
_cod_depositor_comments 'Adding full bibliography for 7248612--7248631.cif.'
_cod_database_code 7248615
_olex2_refinement_description
;
1. Fixed Uiso
 At 1.2 times of:
  All C(H,H) groups
 At 1.5 times of:
  All C(H,H,H) groups
2.a Secondary CH2 refined with riding coordinates:
 C1(H1A,H1B), C4(H4A,H4B)
2.b Idealised Me refined as rotating group:
 C6(H6A,H6B,H6C), C7(H7A,H7B,H7C), C8(H8A,H8B,H8C), C10(H10A,H10B,H10C),
 C11(H11A,H11B,H11C), C12(H12A,H12B,H12C)
;
_olex2_submission_special_instructions 'No special instructions were received'
_shelx_shelxl_version_number 2019/3
_shelx_space_group_comment
;
The symmetry employed for this shelxl refinement is uniquely defined
by the following loop, which should always be used as a source of
symmetry information in preference to the above space-group names.
They are only intended as comments.
;
_diffrn_measurement_ambient_temperature_device_make 'Oxford Cryostream 800'

loop_
_space_group_symop_operation_xyz
'x, y, z'
'-x, y+1/2, -z+1/2'
'-x, -y, -z'
'x, -y-1/2, z-1/2'

loop_
_atom_site_label
_atom_site_type_symbol
_atom_site_fract_x
_atom_site_fract_y
_atom_site_fract_z
_atom_site_U_iso_or_equiv
_atom_site_adp_type
_atom_site_occupancy
_atom_site_site_symmetry_order
_atom_site_calc_flag
_atom_site_refinement_flags_posn
_atom_site_refinement_flags_adp
_atom_site_refinement_flags_occupancy
_atom_site_disorder_assembly
_atom_site_disorder_group
C1 C 0.29355(14) -0.27471(15) 0.80240(11) 0.0139(3) Uani 1 1 d . . . . .
H1A H 0.364637 -0.326496 0.803385 0.017 Uiso 1 1 calc R U . . .
H1B H 0.227402 -0.319653 0.751324 0.017 Uiso 1 1 calc R U . . .
C2 C 0.30430(13) -0.13236(16) 0.76947(11) 0.0130(3) Uani 1 1 d . . . . .
C3 C 0.32203(13) -0.01828(16) 0.74401(11) 0.0127(3) Uani 1 1 d . . . . .
C4 C 0.34834(14) 0.11868(15) 0.71088(11) 0.0136(3) Uani 1 1 d . . . . .
H4A H 0.432735 0.127962 0.721516 0.016 Uiso 1 1 calc R U . . .
H4B H 0.323957 0.191826 0.751002 0.016 Uiso 1 1 calc R U . . .
C5 C 0.29049(13) 0.31939(15) 0.54384(11) 0.0125(3) Uani 1 1 d . . . . .
C6 C 0.41864(14) 0.35411(17) 0.56769(14) 0.0210(3) Uani 1 1 d . . . . .
H6A H 0.455769 0.349093 0.642022 0.032 Uiso 1 1 calc R U . . .
H6B H 0.427120 0.447990 0.543420 0.032 Uiso 1 1 calc R U . . .
H6C H 0.455585 0.287624 0.532981 0.032 Uiso 1 1 calc R U . . .
C7 C 0.23248(14) 0.41566(16) 0.60283(12) 0.0164(3) Uani 1 1 d . . . . .
H7A H 0.149910 0.392617 0.586038 0.025 Uiso 1 1 calc R U . . .
H7B H 0.240997 0.512014 0.583494 0.025 Uiso 1 1 calc R U . . .
H7C H 0.269332 0.404055 0.676782 0.025 Uiso 1 1 calc R U . . .
C8 C 0.22802(15) 0.32798(17) 0.42862(12) 0.0194(3) Uani 1 1 d . . . . .
H8A H 0.261184 0.259644 0.392194 0.029 Uiso 1 1 calc R U . . .
H8B H 0.237532 0.421173 0.403682 0.029 Uiso 1 1 calc R U . . .
H8C H 0.145322 0.308632 0.416165 0.029 Uiso 1 1 calc R U . . .
C9 C 0.11200(13) -0.19237(15) 0.39790(11) 0.0125(3) Uani 1 1 d . . . . .
C10 C 0.07141(14) -0.05463(16) 0.34406(13) 0.0179(3) Uani 1 1 d . . . . .
H10A H 0.109865 0.021919 0.388476 0.027 Uiso 1 1 calc R U . . .
H10B H -0.012772 -0.046216 0.329747 0.027 Uiso 1 1 calc R U . . .
H10C H 0.091092 -0.051167 0.279383 0.027 Uiso 1 1 calc R U . . .
C11 C 0.05205(14) -0.31276(17) 0.33045(12) 0.0178(3) Uani 1 1 d . . . . .
H11A H 0.074006 -0.313309 0.266822 0.027 Uiso 1 1 calc R U . . .
H11B H -0.032210 -0.302144 0.313928 0.027 Uiso 1 1 calc R U . . .
H11C H 0.075796 -0.400246 0.367224 0.027 Uiso 1 1 calc R U . . .
C12 C 0.08771(14) -0.19615(17) 0.50162(12) 0.0166(3) Uani 1 1 d . . . . .
H12A H 0.110235 -0.286735 0.533934 0.025 Uiso 1 1 calc R U . . .
H12B H 0.004797 -0.180909 0.491318 0.025 Uiso 1 1 calc R U . . .
H12C H 0.132512 -0.123243 0.546133 0.025 Uiso 1 1 calc R U . . .
S1 S 0.26904(3) 0.13587(4) 0.57453(3) 0.00973(8) Uani 1 1 d . . . . .
S2 S 0.27163(3) -0.21248(4) 0.42942(3) 0.01015(8) Uani 1 1 d . . . . .
Cl1 Cl 0.45367(3) 0.07956(4) 0.37732(3) 0.01187(8) Uani 1 1 d . . . . .
Cu1 Cu 0.36722(2) -0.00969(2) 0.49747(2) 0.01086(5) Uani 1 1 d . . . . .

loop_
_atom_site_aniso_label
_atom_site_aniso_U_11
_atom_site_aniso_U_22
_atom_site_aniso_U_33
_atom_site_aniso_U_23
_atom_site_aniso_U_13
_atom_site_aniso_U_12
C1 0.0173(8) 0.0127(7) 0.0137(7) 0.0011(6) 0.0076(6) 0.0015(6)
C2 0.0130(7) 0.0153(7) 0.0118(7) 0.0008(6) 0.0054(6) 0.0017(6)
C3 0.0139(7) 0.0153(7) 0.0103(7) 0.0005(6) 0.0056(6) 0.0022(6)
C4 0.0204(8) 0.0121(7) 0.0100(7) 0.0002(6) 0.0071(6) -0.0005(6)
C5 0.0147(7) 0.0092(7) 0.0153(7) 0.0033(6) 0.0070(6) 0.0012(6)
C6 0.0182(8) 0.0134(8) 0.0345(10) 0.0016(7) 0.0126(7) -0.0024(6)
C7 0.0200(8) 0.0111(7) 0.0202(8) 0.0003(6) 0.0093(6) 0.0034(6)
C8 0.0257(9) 0.0177(8) 0.0170(8) 0.0066(6) 0.0099(7) 0.0062(7)
C9 0.0089(7) 0.0128(7) 0.0153(7) -0.0022(6) 0.0029(6) 0.0004(6)
C10 0.0158(8) 0.0159(8) 0.0201(8) 0.0013(6) 0.0023(6) 0.0046(6)
C11 0.0138(8) 0.0175(8) 0.0207(8) -0.0053(6) 0.0028(6) -0.0018(6)
C12 0.0142(7) 0.0175(8) 0.0201(8) -0.0015(6) 0.0083(6) -0.0005(6)
S1 0.01116(17) 0.00836(16) 0.01069(16) 0.00046(13) 0.00480(13) 0.00001(13)
S2 0.00996(17) 0.00959(17) 0.01130(17) -0.00124(13) 0.00378(13) 0.00059(13)
Cl1 0.01136(16) 0.01401(17) 0.01086(16) 0.00206(13) 0.00428(13) 0.00140(13)
Cu1 0.01112(9) 0.01125(9) 0.01084(9) -0.00134(7) 0.00426(7) 0.00022(7)

loop_
_atom_type_symbol
_atom_type_description
_atom_type_scat_dispersion_real
_atom_type_scat_dispersion_imag
_atom_type_scat_source
C C 0.0033 0.0016 'International Tables Vol C Tables 4.2.6.8 and 6.1.1.4'
H H 0.0000 0.0000 'International Tables Vol C Tables 4.2.6.8 and 6.1.1.4'
Cl Cl 0.1484 0.1585 'International Tables Vol C Tables 4.2.6.8 and 6.1.1.4'
Cu Cu 0.3201 1.2651 'International Tables Vol C Tables 4.2.6.8 and 6.1.1.4'
S S 0.1246 0.1234 'International Tables Vol C Tables 4.2.6.8 and 6.1.1.4'

loop_
_geom_angle_atom_site_label_1
_geom_angle_atom_site_label_2
_geom_angle_atom_site_label_3
_geom_angle
_geom_angle_site_symmetry_1
_geom_angle_site_symmetry_3
_geom_angle_publ_flag
H1A C1 H1B 107.7 . . ?
C2 C1 H1A 108.8 . . ?
C2 C1 H1B 108.8 . . ?
C2 C1 S2 113.86(11) . 4_556 ?
S2 C1 H1A 108.8 4_556 . ?
S2 C1 H1B 108.8 4_556 . ?
C3 C2 C1 174.91(16) . . ?
C2 C3 C4 177.12(16) . . ?
C3 C4 H4A 110.2 . . ?
C3 C4 H4B 110.2 . . ?
C3 C4 S1 107.47(10) . . ?
H4A C4 H4B 108.5 . . ?
S1 C4 H4A 110.2 . . ?
S1 C4 H4B 110.2 . . ?
C6 C5 C7 110.52(13) . . ?
C6 C5 C8 111.53(13) . . ?
C6 C5 S1 111.31(10) . . ?
C7 C5 C8 110.16(12) . . ?
C7 C5 S1 110.14(10) . . ?
C8 C5 S1 102.96(10) . . ?
C5 C6 H6A 109.5 . . ?
C5 C6 H6B 109.5 . . ?
C5 C6 H6C 109.5 . . ?
H6A C6 H6B 109.5 . . ?
H6A C6 H6C 109.5 . . ?
H6B C6 H6C 109.5 . . ?
C5 C7 H7A 109.5 . . ?
C5 C7 H7B 109.5 . . ?
C5 C7 H7C 109.5 . . ?
H7A C7 H7B 109.5 . . ?
H7A C7 H7C 109.5 . . ?
H7B C7 H7C 109.5 . . ?
C5 C8 H8A 109.5 . . ?
C5 C8 H8B 109.5 . . ?
C5 C8 H8C 109.5 . . ?
H8A C8 H8B 109.5 . . ?
H8A C8 H8C 109.5 . . ?
H8B C8 H8C 109.5 . . ?
C10 C9 C12 110.08(13) . . ?
C10 C9 S2 111.40(11) . . ?
C11 C9 C10 110.25(12) . . ?
C11 C9 C12 110.66(13) . . ?
C11 C9 S2 109.52(10) . . ?
C12 C9 S2 104.81(10) . . ?
C9 C10 H10A 109.5 . . ?
C9 C10 H10B 109.5 . . ?
C9 C10 H10C 109.5 . . ?
H10A C10 H10B 109.5 . . ?
H10A C10 H10C 109.5 . . ?
H10B C10 H10C 109.5 . . ?
C9 C11 H11A 109.5 . . ?
C9 C11 H11B 109.5 . . ?
C9 C11 H11C 109.5 . . ?
H11A C11 H11B 109.5 . . ?
H11A C11 H11C 109.5 . . ?
H11B C11 H11C 109.5 . . ?
C9 C12 H12A 109.5 . . ?
C9 C12 H12B 109.5 . . ?
C9 C12 H12C 109.5 . . ?
H12A C12 H12B 109.5 . . ?
H12A C12 H12C 109.5 . . ?
H12B C12 H12C 109.5 . . ?
C4 S1 C5 104.48(7) . . ?
C4 S1 Cu1 103.04(5) . . ?
C5 S1 Cu1 110.86(5) . . ?
C1 S2 C9 102.74(7) 4 . ?
C1 S2 Cu1 103.89(5) 4 . ?
C9 S2 Cu1 111.30(5) . . ?
Cu1 Cl1 Cu1 84.002(13) . 3_656 ?
S1 Cu1 S2 115.936(15) . . ?
S1 Cu1 Cl1 108.905(14) . 3_656 ?
S1 Cu1 Cl1 119.605(14) . . ?
S2 Cu1 Cl1 107.532(14) . . ?
S2 Cu1 Cl1 106.340(14) . 3_656 ?
Cl1 Cu1 Cl1 95.998(13) . 3_656 ?

loop_
_geom_bond_atom_site_label_1
_geom_bond_atom_site_label_2
_geom_bond_distance
_geom_bond_site_symmetry_2
_geom_bond_publ_flag
C1 H1A 0.9900 . ?
C1 H1B 0.9900 . ?
C1 C2 1.463(2) . ?
C1 S2 1.8329(15) 4_556 ?
C2 C3 1.193(2) . ?
C3 C4 1.462(2) . ?
C4 H4A 0.9900 . ?
C4 H4B 0.9900 . ?
C4 S1 1.8280(15) . ?
C5 C6 1.521(2) . ?
C5 C7 1.529(2) . ?
C5 C8 1.529(2) . ?
C5 S1 1.8551(15) . ?
C6 H6A 0.9800 . ?
C6 H6B 0.9800 . ?
C6 H6C 0.9800 . ?
C7 H7A 0.9800 . ?
C7 H7B 0.9800 . ?
C7 H7C 0.9800 . ?
C8 H8A 0.9800 . ?
C8 H8B 0.9800 . ?
C8 H8C 0.9800 . ?
C9 C10 1.527(2) . ?
C9 C11 1.524(2) . ?
C9 C12 1.528(2) . ?
C9 S2 1.8564(15) . ?
C10 H10A 0.9800 . ?
C10 H10B 0.9800 . ?
C10 H10C 0.9800 . ?
C11 H11A 0.9800 . ?
C11 H11B 0.9800 . ?
C11 H11C 0.9800 . ?
C12 H12A 0.9800 . ?
C12 H12B 0.9800 . ?
C12 H12C 0.9800 . ?
S1 Cu1 2.2858(4) . ?
S2 Cu1 2.3202(4) . ?
Cl1 Cu1 2.3526(4) . ?
Cl1 Cu1 2.4187(4) 3_656 ?

loop_
_geom_torsion_atom_site_label_1
_geom_torsion_atom_site_label_2
_geom_torsion_atom_site_label_3
_geom_torsion_atom_site_label_4
_geom_torsion
_geom_torsion_site_symmetry_1
_geom_torsion_site_symmetry_2
_geom_torsion_site_symmetry_3
_geom_torsion_site_symmetry_4
_geom_torsion_publ_flag
C3 C4 S1 C5 172.29(10) . . . . ?
C3 C4 S1 Cu1 -71.78(10) . . . . ?
C6 C5 S1 C4 57.86(12) . . . . ?
C6 C5 S1 Cu1 -52.49(12) . . . . ?
C7 C5 S1 C4 -65.09(12) . . . . ?
C7 C5 S1 Cu1 -175.44(9) . . . . ?
C8 C5 S1 C4 177.46(10) . . . . ?
C8 C5 S1 Cu1 67.11(10) . . . . ?
C10 C9 S2 C1 -66.62(12) . . . 4 ?
C10 C9 S2 Cu1 44.01(11) . . . . ?
C11 C9 S2 C1 55.62(12) . . . 4 ?
C11 C9 S2 Cu1 166.25(9) . . . . ?
C12 C9 S2 C1 174.36(10) . . . 4 ?
C12 C9 S2 Cu1 -75.00(10) . . . . ?
